data_7714404
loop_
_publ_author_name
'Kiseleva, Marina A.'
'Andrei, Churakov'
'Taydakov, Ilya V.'
'Metlin, Mikhail T.'
'Kozyukhin, Sergey'
'Bezzubov, Stanislav'

_publ_section_title
;
 Aggregation-induced emission of cyclometalated rhodium(III) and
 iridium(III) phenylpyridine complexes with ancillary 1,3-diketones
;
_journal_name_full 'Dalton Transactions'
_journal_paper_doi 10.1039/D3DT02651E
_journal_year 2023
_chemical_formula_moiety 'C32 H22 F3 Ir N2 O2'
_chemical_formula_sum 'C32 H22 F3 Ir N2 O2'
_chemical_formula_weight 715.71
_space_group_crystal_system triclinic
_space_group_IT_number 2
_space_group_name_Hall '-P 1'
_space_group_name_H-M_alt 'P -1'
_atom_sites_solution_hydrogens geom
_atom_sites_solution_primary iterative
_audit_creation_date 2023-06-02
_audit_creation_method
;
Olex2 1.3
(compiled Nov 21 2019 18:26:39 for OlexSys, GUI svn.r6003)
;
_audit_update_record
;
2023-06-02 deposited with the CCDC.	2023-11-07 downloaded from the CCDC.
;
_cell_angle_alpha 71.158(2)
_cell_angle_beta 75.027(2)
_cell_angle_gamma 67.214(2)
_cell_formula_units_Z 2
_cell_length_a 11.4446(6)
_cell_length_b 11.7077(6)
_cell_length_c 13.0847(7)
_cell_measurement_reflns_used 9957
_cell_measurement_temperature 150.00
_cell_measurement_theta_max 26.28
_cell_measurement_theta_min 2.25
_cell_volume 1511.82(14)
_computing_molecular_graphics 'Olex2 1.3 (Dolomanov et al., 2009)'
_computing_publication_material 'Olex2 1.3 (Dolomanov et al., 2009)'
_computing_structure_refinement 'SHELXL 2018/3 (Sheldrick, 2015)'
_computing_structure_solution 'olex2.solve 1.3 (Bourhis et al., 2015)'
_diffrn_ambient_temperature 150.00
_diffrn_detector 'Bruker PHOTON III CMOS'
_diffrn_detector_type 'CMOS sensor'
_diffrn_measured_fraction_theta_full 0.991
_diffrn_measured_fraction_theta_max 0.990
_diffrn_measurement_device '3-circle diffractometer'
_diffrn_radiation_monochromator 'focusing mirrors'
_diffrn_radiation_probe x-ray
_diffrn_radiation_type MoK\a
_diffrn_radiation_wavelength 0.71073
_diffrn_reflns_av_R_equivalents 0.0331
_diffrn_reflns_av_unetI/netI 0.0380
_diffrn_reflns_Laue_measured_fraction_full 0.991
_diffrn_reflns_Laue_measured_fraction_max 0.990
_diffrn_reflns_limit_h_max 14
_diffrn_reflns_limit_h_min -14
_diffrn_reflns_limit_k_max 14
_diffrn_reflns_limit_k_min -14
_diffrn_reflns_limit_l_max 16
_diffrn_reflns_limit_l_min -16
_diffrn_reflns_number 17126
_diffrn_reflns_point_group_measured_fraction_full 0.991
_diffrn_reflns_point_group_measured_fraction_max 0.990
_diffrn_reflns_theta_full 25.242
_diffrn_reflns_theta_max 26.000
_diffrn_reflns_theta_min 1.949
_diffrn_source_current 1.4
_diffrn_source_power 0.07
_diffrn_source_type 'Incoatec I\mS microsource'
_diffrn_source_voltage 50.0
_diffrn_standards_number 0
_exptl_absorpt_coefficient_mu 4.464
_exptl_absorpt_correction_T_max 0.7457
_exptl_absorpt_correction_T_min 0.4999
_exptl_absorpt_correction_type multi-scan
_exptl_absorpt_process_details
;
SADABS-2016/2 (Bruker,2016/2) was used for absorption correction.
wR2(int) was 0.0961 before and 0.0502 after correction.
The Ratio of minimum to maximum transmission is 0.6704.
;
_exptl_crystal_colour orange
_exptl_crystal_colour_primary orange
_exptl_crystal_density_diffrn 1.572
_exptl_crystal_description block
_exptl_crystal_F_000 696
_exptl_crystal_preparation Luminescent
_exptl_crystal_size_max 0.23
_exptl_crystal_size_mid 0.15
_exptl_crystal_size_min 0.12
_refine_diff_density_max 2.893
_refine_diff_density_min -1.028
_refine_diff_density_rms 0.120
_refine_ls_extinction_method none
_refine_ls_goodness_of_fit_ref 1.054
_refine_ls_hydrogen_treatment constr
_refine_ls_matrix_type full
_refine_ls_number_parameters 307
_refine_ls_number_reflns 5881
_refine_ls_number_restraints 2
_refine_ls_restrained_S_all 1.055
_refine_ls_R_factor_all 0.0386
_refine_ls_R_factor_gt 0.0342
_refine_ls_shift/su_max 0.001
_refine_ls_shift/su_mean 0.000
_refine_ls_structure_factor_coef Fsqd
_refine_ls_weighting_details 'w=1/[\s^2^(Fo^2^)+(0.0455P)^2^+2.0008P] where P=(Fo^2^+2Fc^2^)/3'
_refine_ls_weighting_scheme calc
_refine_ls_wR_factor_gt 0.0821
_refine_ls_wR_factor_ref 0.0839
_reflns_Friedel_coverage 0.000
_reflns_number_gt 5347
_reflns_number_total 5881
_reflns_threshold_expression 'I > 2\s(I)'
_cod_data_source_file d3dt02651e2.cif
_cod_data_source_block ad4
_cod_depositor_comments
;
The following automatic conversions were performed:

data item '_diffrn_radiation_probe' value 'X-ray' was changed to
'x-ray' in accordance with the
/home/data/users/saulius/crontab/automatic-downloads/rss-feeds/RSC/lib/dictionaries/cif_core.dic
dictionary named 'cif_core.dic' version 2.4.2 last updated on
2011-04-26.

Automatic conversion script
Id: cif_fix_values 8170 2020-07-09 18:12:32Z antanas 
;
_cod_database_code 7714404
_shelx_shelxl_version_number 2018/3
_shelx_space_group_comment
;
The symmetry employed for this shelxl refinement is uniquely defined
by the following loop, which should always be used as a source of
symmetry information in preference to the above space-group names.
They are only intended as comments.
;
_shelx_estimated_absorpt_t_max 0.616
_shelx_estimated_absorpt_t_min 0.427
_computing.bruker_data_scaling 'SADABS V2012/1 (Bruker AXS Inc.)'

_olex2_refinement_description
;
1. Fixed Uiso
 At 1.2 times of:
  All C(H) groups
2. Restrained distances
 Ir1-C18 \\sim Ir1-C12
 with sigma of 0.01
 Ir1-N2 \\sim Ir1-N3
 with sigma of 0.01
3. Uiso/Uaniso restraints and constraints
Uanis(C18) = Uanis(C19) = Uanis(C20) = Uanis(C23) = Uanis(C21) = Uanis(C22) =
Uanis(C17) = Uanis(C16) = Uanis(C15) = Uanis(C14) = Uanis(C13) = Uanis(C12)
Uanis(N3) = Uanis(C24) = Uanis(C33) = Uanis(C25) = Uanis(C32) = Uanis(C26) =
Uanis(N2) = Uanis(C28) = Uanis(C27) = Uanis(C31) = Uanis(C30) = Uanis(C29)
4. Others
 Fixed Sof: N3(0.5) C24(0.5) C23(0.5) C18(0.5) C19(0.5) H19(0.5) C20(0.5)
 H20(0.5) C21(0.5) H21(0.5) C22(0.5) H22(0.5) C33(0.5) H33(0.5) C25(0.5)
 H25(0.5) C32(0.5) H32(0.5) C26(0.5) H26(0.5) N2(0.5) C28(0.5) H28(0.5)
 C27(0.5) H27(0.5) C31(0.5) H31(0.5) C30(0.5) H30(0.5) C29(0.5) C17(0.5)
 C12(0.5) C13(0.5) H13(0.5) C14(0.5) H14(0.5) C15(0.5) H15(0.5) C16(0.5)
 H16(0.5)
 Fixed X: N3(0.285709) N2(0.3141)
 Fixed Y: N3(0.234819) N2(0.20825)
 Fixed Z: N3(0.137549) N2(0.13343)
5.a Aromatic/amide H refined with riding coordinates:
 C9(H9), C36(H36), C5(H5), C11(H11), C10(H10), C41(H41), C39(H39), C42(H42),
 C8(H8), C43(H43), C4(H4), C2(H2), C40(H40), C3(H3), C19(H19), C20(H20),
 C21(H21), C22(H22), C33(H33), C25(H25), C32(H32), C26(H26), C28(H28), C27(H27),
  C31(H31), C30(H30), C13(H13), C14(H14), C15(H15), C16(H16)
5.b Fitted hexagon refined as free rotating group:
 C23(C18,C19,C20,C21,C22), C17(C12,C13,C14,C15,C16)
;
_smtbx_masks_void_probe_radius 1.2
_smtbx_masks_void_truncation_radius 1.2
_olex2_submission_special_instructions 'No special instructions were received'

loop_
_space_group_symop_operation_xyz
'x, y, z'
'-x, -y, -z'

loop_
_atom_site_label
_atom_site_type_symbol
_atom_site_fract_x
_atom_site_fract_y
_atom_site_fract_z
_atom_site_U_iso_or_equiv
_atom_site_adp_type
_atom_site_occupancy
_atom_site_site_symmetry_order
_atom_site_calc_flag
_atom_site_refinement_flags_posn
_atom_site_refinement_flags_adp
_atom_site_refinement_flags_occupancy
_atom_site_disorder_assembly
_atom_site_disorder_group
Ir1 Ir 0.26756(2) 0.12927(2) 0.29587(2) 0.03164(8) Uani 1 1 d D . . . .
O2 O 0.3499(3) 0.2477(3) 0.3317(3) 0.0322(7) Uani 1 1 d . . . . .
O1 O 0.0824(3) 0.2717(3) 0.3267(3) 0.0359(7) Uani 1 1 d . . . . .
F3 F -0.1411(3) 0.4251(3) 0.4318(3) 0.0565(9) Uani 1 1 d . . . . .
N1 N 0.2388(3) 0.0248(4) 0.4525(3) 0.0305(8) Uani 1 1 d . . . . .
F1 F -0.1200(4) 0.4794(4) 0.2613(3) 0.0819(13) Uani 1 1 d . . . . .
F2 F -0.0849(3) 0.5868(3) 0.3477(4) 0.0855(15) Uani 1 1 d . . . . .
C38 C 0.3776(4) 0.4291(4) 0.3488(4) 0.0294(9) Uani 1 1 d . . . . .
C7 C 0.1756(4) -0.0587(4) 0.4688(4) 0.0324(10) Uani 1 1 d . . . . .
C37 C 0.2945(4) 0.3616(4) 0.3397(4) 0.0304(10) Uani 1 1 d . . . . .
C1 C 0.1861(4) 0.0198(5) 0.2720(4) 0.0351(11) Uani 1 1 d . . . . .
N3 N 0.285709 0.234819 0.137549 0.0410(9) Uani 0.5 1 d D . P A 2
C9 C 0.1851(5) -0.1191(5) 0.6606(5) 0.0424(12) Uani 1 1 d . . . . .
H9 H 0.164701 -0.167115 0.732500 0.051 Uiso 1 1 calc R U . . .
C36 C 0.1610(4) 0.4274(5) 0.3432(4) 0.0370(11) Uani 1 1 d . . . . .
H36 H 0.130623 0.512643 0.350641 0.044 Uiso 1 1 calc R U . . .
C5 C 0.0829(4) -0.1428(5) 0.3646(5) 0.0409(12) Uani 1 1 d . . . . .
H5 H 0.057454 -0.198573 0.430054 0.049 Uiso 1 1 calc R U . . .
C11 C 0.2773(4) 0.0336(5) 0.5379(4) 0.0366(11) Uani 1 1 d . . . . .
H11 H 0.321947 0.091534 0.525442 0.044 Uiso 1 1 calc R U . . .
C6 C 0.1460(4) -0.0629(4) 0.3675(4) 0.0345(11) Uani 1 1 d . . . . .
C10 C 0.2543(5) -0.0383(5) 0.6422(4) 0.0428(12) Uani 1 1 d . . . . .
H10 H 0.285209 -0.032713 0.700564 0.051 Uiso 1 1 calc R U . . .
C41 C 0.5401(5) 0.5464(5) 0.3637(4) 0.0414(12) Uani 1 1 d . . . . .
H41 H 0.595749 0.586545 0.368557 0.050 Uiso 1 1 calc R U . . .
C35 C 0.0711(4) 0.3801(4) 0.3371(4) 0.0334(10) Uani 1 1 d . . . . .
C39 C 0.5019(4) 0.3580(5) 0.3688(4) 0.0379(11) Uani 1 1 d . . . . .
H39 H 0.532336 0.268097 0.376926 0.045 Uiso 1 1 calc R U . . .
C42 C 0.4163(5) 0.6187(5) 0.3433(4) 0.0420(12) Uani 1 1 d . . . . .
H42 H 0.386547 0.708659 0.334304 0.050 Uiso 1 1 calc R U . . .
C8 C 0.1460(4) -0.1295(4) 0.5739(4) 0.0386(11) Uani 1 1 d . . . . .
H8 H 0.098816 -0.185046 0.585875 0.046 Uiso 1 1 calc R U . . .
C43 C 0.3364(5) 0.5598(5) 0.3359(4) 0.0387(11) Uani 1 1 d . . . . .
H43 H 0.251544 0.609852 0.321826 0.046 Uiso 1 1 calc R U . . .
C34 C -0.0680(4) 0.4700(5) 0.3440(5) 0.0396(12) Uani 1 1 d . . . . .
C4 C 0.0579(5) -0.1401(5) 0.2666(5) 0.0495(14) Uani 1 1 d . . . . .
H4 H 0.014601 -0.193804 0.264301 0.059 Uiso 1 1 calc R U . . .
C2 C 0.1590(5) 0.0191(5) 0.1730(5) 0.0448(13) Uani 1 1 d . . . . .
H2 H 0.184824 0.073472 0.106654 0.054 Uiso 1 1 calc R U . . .
C40 C 0.5820(5) 0.4164(5) 0.3771(5) 0.0444(13) Uani 1 1 d . . . . .
H40 H 0.666547 0.366418 0.392026 0.053 Uiso 1 1 calc R U . . .
C3 C 0.0955(5) -0.0592(6) 0.1709(5) 0.0510(14) Uani 1 1 d . . . . .
H3 H 0.077547 -0.057615 0.103381 0.061 Uiso 1 1 calc R U . . .
C24 C 0.4351(13) 0.1535(12) 0.0888(12) 0.0410(9) Uani 0.5 1 d . . P A 1
C23 C 0.4919(8) 0.0701(8) 0.1412(12) 0.0429(13) Uani 0.5 1 d G . P A 2
C18 C 0.4430(7) 0.0169(12) 0.2470(12) 0.0429(13) Uani 0.5 1 d DG . P A 2
C19 C 0.5189(9) -0.0963(12) 0.3081(8) 0.0429(13) Uani 0.5 1 d G . P A 2
H19 H 0.485423 -0.132709 0.380461 0.051 Uiso 0.5 1 calc R U P A 2
C20 C 0.6437(7) -0.1563(8) 0.2634(6) 0.0429(13) Uani 0.5 1 d G . P A 2
H20 H 0.695497 -0.233650 0.305128 0.051 Uiso 0.5 1 calc R U P A 2
C21 C 0.6926(5) -0.1031(6) 0.1575(6) 0.0429(13) Uani 0.5 1 d G . P A 2
H21 H 0.777867 -0.144046 0.126942 0.051 Uiso 0.5 1 calc R U P A 2
C22 C 0.6167(8) 0.0101(7) 0.0964(8) 0.0429(13) Uani 0.5 1 d G . P A 2
H22 H 0.650164 0.046500 0.024089 0.051 Uiso 0.5 1 calc R U P A 2
C33 C 0.1953(11) 0.3298(14) 0.0874(12) 0.0410(9) Uani 0.5 1 d . . P A 2
H33 H 0.111671 0.354867 0.127651 0.049 Uiso 0.5 1 calc R U P A 2
C25 C 0.4735(11) 0.2027(11) -0.0198(9) 0.0410(9) Uani 0.5 1 d . . P A 1
H25 H 0.556961 0.162301 -0.054061 0.049 Uiso 0.5 1 calc R U P A 1
C32 C 0.2152(11) 0.3954(12) -0.0210(10) 0.0410(9) Uani 0.5 1 d . . P A 2
H32 H 0.148978 0.467073 -0.053427 0.049 Uiso 0.5 1 calc R U P A 2
C26 C 0.3892(12) 0.3134(13) -0.0812(11) 0.0410(9) Uani 0.5 1 d . . P A 1
H26 H 0.417230 0.348957 -0.155549 0.049 Uiso 0.5 1 calc R U P A 1
N2 N 0.314100 0.208250 0.133430 0.0410(9) Uani 0.5 1 d D . P A 1
C28 C 0.2350(11) 0.3138(15) 0.0763(12) 0.0410(9) Uani 0.5 1 d . . P A 1
H28 H 0.152331 0.352813 0.112601 0.049 Uiso 0.5 1 calc R U P A 1
C27 C 0.2676(12) 0.3687(12) -0.0329(10) 0.0410(9) Uani 0.5 1 d . . P A 1
H27 H 0.208260 0.441442 -0.072450 0.049 Uiso 0.5 1 calc R U P A 1
C31 C 0.3357(12) 0.3523(11) -0.0801(11) 0.0410(9) Uani 0.5 1 d . . P A 2
H31 H 0.352028 0.396200 -0.154415 0.049 Uiso 0.5 1 calc R U P A 2
C30 C 0.4310(12) 0.2498(13) -0.0357(10) 0.0410(9) Uani 0.5 1 d . . P A 2
H30 H 0.512324 0.221074 -0.078405 0.049 Uiso 0.5 1 calc R U P A 2
C29 C 0.4072(13) 0.1865(12) 0.0751(12) 0.0410(9) Uani 0.5 1 d . . P A 2
C17 C 0.5097(9) 0.0401(8) 0.1580(12) 0.0429(13) Uani 0.5 1 d G . P A 1
C12 C 0.4462(7) 0.0045(12) 0.2627(13) 0.0429(13) Uani 0.5 1 d DG . P A 1
C13 C 0.5091(8) -0.1032(12) 0.3377(9) 0.0429(13) Uani 0.5 1 d G . P A 1
H13 H 0.465751 -0.127497 0.409309 0.051 Uiso 0.5 1 calc R U P A 1
C14 C 0.6355(8) -0.1752(9) 0.3078(6) 0.0429(13) Uani 0.5 1 d G . P A 1
H14 H 0.678512 -0.248796 0.359055 0.051 Uiso 0.5 1 calc R U P A 1
C15 C 0.6990(5) -0.1396(6) 0.2030(6) 0.0429(13) Uani 0.5 1 d G . P A 1
H15 H 0.785351 -0.188881 0.182640 0.051 Uiso 0.5 1 calc R U P A 1
C16 C 0.6361(8) -0.0320(7) 0.1281(7) 0.0429(13) Uani 0.5 1 d G . P A 1
H16 H 0.679428 -0.007665 0.056478 0.051 Uiso 0.5 1 calc R U P A 1

loop_
_atom_site_aniso_label
_atom_site_aniso_U_11
_atom_site_aniso_U_22
_atom_site_aniso_U_33
_atom_site_aniso_U_23
_atom_site_aniso_U_13
_atom_site_aniso_U_12
Ir1 0.02695(11) 0.03216(11) 0.04053(12) -0.01626(8) 0.00464(8) -0.01518(8)
O2 0.0257(16) 0.0282(16) 0.0440(19) -0.0131(14) 0.0009(14) -0.0110(13)
O1 0.0260(16) 0.0325(17) 0.050(2) -0.0126(15) -0.0040(15) -0.0098(14)
F3 0.0318(16) 0.0537(19) 0.070(2) -0.0143(17) 0.0079(15) -0.0102(14)
N1 0.0237(18) 0.0269(19) 0.044(2) -0.0154(17) 0.0013(17) -0.0108(16)
F1 0.047(2) 0.110(3) 0.070(3) -0.022(2) -0.030(2) 0.007(2)
F2 0.0297(17) 0.0353(18) 0.188(5) -0.032(2) -0.011(2) -0.0075(14)
C38 0.027(2) 0.030(2) 0.030(2) -0.0094(19) 0.0031(19) -0.0124(19)
C7 0.019(2) 0.024(2) 0.053(3) -0.015(2) 0.000(2) -0.0036(18)
C37 0.027(2) 0.032(2) 0.034(2) -0.0104(19) 0.0023(19) -0.014(2)
C1 0.022(2) 0.036(3) 0.053(3) -0.023(2) 0.002(2) -0.010(2)
N3 0.038(3) 0.047(2) 0.0404(15) -0.0200(14) 0.0057(15) -0.017(2)
C9 0.037(3) 0.035(3) 0.046(3) -0.009(2) 0.005(2) -0.011(2)
C36 0.022(2) 0.032(2) 0.057(3) -0.018(2) 0.003(2) -0.010(2)
C5 0.026(2) 0.026(2) 0.071(4) -0.017(2) -0.005(2) -0.007(2)
C11 0.030(2) 0.032(2) 0.049(3) -0.013(2) -0.002(2) -0.012(2)
C6 0.019(2) 0.027(2) 0.058(3) -0.022(2) -0.001(2) -0.0025(18)
C10 0.042(3) 0.039(3) 0.046(3) -0.015(2) -0.002(2) -0.011(2)
C41 0.039(3) 0.041(3) 0.052(3) -0.010(2) -0.008(2) -0.022(2)
C35 0.025(2) 0.032(2) 0.039(3) -0.008(2) 0.000(2) -0.010(2)
C39 0.027(2) 0.031(2) 0.055(3) -0.013(2) -0.002(2) -0.011(2)
C42 0.039(3) 0.034(3) 0.057(3) -0.019(2) 0.004(2) -0.017(2)
C8 0.027(2) 0.026(2) 0.060(3) -0.012(2) 0.004(2) -0.011(2)
C43 0.026(2) 0.034(3) 0.058(3) -0.020(2) -0.002(2) -0.008(2)
C34 0.024(2) 0.033(3) 0.059(3) -0.008(2) -0.004(2) -0.011(2)
C4 0.035(3) 0.038(3) 0.086(4) -0.032(3) -0.009(3) -0.010(2)
C2 0.039(3) 0.049(3) 0.053(3) -0.026(3) 0.000(2) -0.016(2)
C40 0.030(3) 0.036(3) 0.068(4) -0.011(3) -0.009(3) -0.013(2)
C3 0.042(3) 0.054(3) 0.069(4) -0.037(3) -0.007(3) -0.011(3)
C24 0.038(3) 0.047(2) 0.0404(15) -0.0200(14) 0.0057(15) -0.017(2)
C23 0.0335(14) 0.042(2) 0.063(4) -0.033(3) 0.0137(16) -0.0206(13)
C18 0.0335(14) 0.042(2) 0.063(4) -0.033(3) 0.0137(16) -0.0206(13)
C19 0.0335(14) 0.042(2) 0.063(4) -0.033(3) 0.0137(16) -0.0206(13)
C20 0.0335(14) 0.042(2) 0.063(4) -0.033(3) 0.0137(16) -0.0206(13)
C21 0.0335(14) 0.042(2) 0.063(4) -0.033(3) 0.0137(16) -0.0206(13)
C22 0.0335(14) 0.042(2) 0.063(4) -0.033(3) 0.0137(16) -0.0206(13)
C33 0.038(3) 0.047(2) 0.0404(15) -0.0200(14) 0.0057(15) -0.017(2)
C25 0.038(3) 0.047(2) 0.0404(15) -0.0200(14) 0.0057(15) -0.017(2)
C32 0.038(3) 0.047(2) 0.0404(15) -0.0200(14) 0.0057(15) -0.017(2)
C26 0.038(3) 0.047(2) 0.0404(15) -0.0200(14) 0.0057(15) -0.017(2)
N2 0.038(3) 0.047(2) 0.0404(15) -0.0200(14) 0.0057(15) -0.017(2)
C28 0.038(3) 0.047(2) 0.0404(15) -0.0200(14) 0.0057(15) -0.017(2)
C27 0.038(3) 0.047(2) 0.0404(15) -0.0200(14) 0.0057(15) -0.017(2)
C31 0.038(3) 0.047(2) 0.0404(15) -0.0200(14) 0.0057(15) -0.017(2)
C30 0.038(3) 0.047(2) 0.0404(15) -0.0200(14) 0.0057(15) -0.017(2)
C29 0.038(3) 0.047(2) 0.0404(15) -0.0200(14) 0.0057(15) -0.017(2)
C17 0.0335(14) 0.042(2) 0.063(4) -0.033(3) 0.0137(16) -0.0206(13)
C12 0.0335(14) 0.042(2) 0.063(4) -0.033(3) 0.0137(16) -0.0206(13)
C13 0.0335(14) 0.042(2) 0.063(4) -0.033(3) 0.0137(16) -0.0206(13)
C14 0.0335(14) 0.042(2) 0.063(4) -0.033(3) 0.0137(16) -0.0206(13)
C15 0.0335(14) 0.042(2) 0.063(4) -0.033(3) 0.0137(16) -0.0206(13)
C16 0.0335(14) 0.042(2) 0.063(4) -0.033(3) 0.0137(16) -0.0206(13)

loop_
_atom_type_symbol
_atom_type_description
_atom_type_scat_dispersion_real
_atom_type_scat_dispersion_imag
_atom_type_scat_source
C C 0.0033 0.0016 'International Tables Vol C Tables 4.2.6.8 and 6.1.1.4'
H H 0.0000 0.0000 'International Tables Vol C Tables 4.2.6.8 and 6.1.1.4'
F F 0.0171 0.0103 'International Tables Vol C Tables 4.2.6.8 and 6.1.1.4'
Ir Ir -1.4442 7.9887 'International Tables Vol C Tables 4.2.6.8 and 6.1.1.4'
N N 0.0061 0.0033 'International Tables Vol C Tables 4.2.6.8 and 6.1.1.4'
O O 0.0106 0.0060 'International Tables Vol C Tables 4.2.6.8 and 6.1.1.4'

loop_
_geom_angle_atom_site_label_1
_geom_angle_atom_site_label_2
_geom_angle_atom_site_label_3
_geom_angle
_geom_angle_site_symmetry_1
_geom_angle_site_symmetry_3
_geom_angle_publ_flag
O1 Ir1 O2 86.94(12) . . ?
N1 Ir1 O2 96.20(13) . . ?
N1 Ir1 O1 89.17(14) . . ?
N1 Ir1 N3 176.52(10) . . ?
N1 Ir1 N2 171.31(10) . . ?
C1 Ir1 O2 176.55(16) . . ?
C1 Ir1 O1 91.32(16) . . ?
C1 Ir1 N1 80.80(18) . . ?
C1 Ir1 N3 96.56(15) . . ?
C1 Ir1 C18 91.7(4) . . ?
C1 Ir1 N2 95.09(15) . . ?
C1 Ir1 C12 91.7(4) . . ?
N3 Ir1 O2 86.38(9) . . ?
N3 Ir1 O1 88.63(9) . . ?
C18 Ir1 O2 90.4(4) . . ?
C18 Ir1 O1 171.5(5) . . ?
C18 Ir1 N1 99.1(5) . . ?
C18 Ir1 N3 83.2(5) . . ?
N2 Ir1 O2 88.12(9) . . ?
N2 Ir1 O1 98.62(9) . . ?
C12 Ir1 O2 90.2(4) . . ?
C12 Ir1 O1 176.4(4) . . ?
C12 Ir1 N1 93.2(5) . . ?
C12 Ir1 N2 79.2(4) . . ?
C37 O2 Ir1 127.0(3) . . ?
C35 O1 Ir1 122.3(3) . . ?
C7 N1 Ir1 115.8(3) . . ?
C11 N1 Ir1 124.7(3) . . ?
C11 N1 C7 119.6(4) . . ?
C39 C38 C37 118.7(4) . . ?
C43 C38 C37 122.8(4) . . ?
C43 C38 C39 118.5(4) . . ?
N1 C7 C6 113.4(4) . . ?
N1 C7 C8 119.8(4) . . ?
C8 C7 C6 126.8(4) . . ?
O2 C37 C38 116.6(4) . . ?
O2 C37 C36 124.8(4) . . ?
C36 C37 C38 118.6(4) . . ?
C6 C1 Ir1 114.8(4) . . ?
C6 C1 C2 116.8(4) . . ?
C2 C1 Ir1 128.3(4) . . ?
C33 N3 Ir1 127.2(5) . . ?
C33 N3 C29 118.7(8) . . ?
C29 N3 Ir1 113.6(5) . . ?
C10 C9 H9 120.2 . . ?
C8 C9 H9 120.2 . . ?
C8 C9 C10 119.5(5) . . ?
C37 C36 H36 116.8 . . ?
C35 C36 C37 126.4(4) . . ?
C35 C36 H36 116.8 . . ?
C6 C5 H5 120.2 . . ?
C4 C5 H5 120.2 . . ?
C4 C5 C6 119.6(5) . . ?
N1 C11 H11 118.8 . . ?
N1 C11 C10 122.3(5) . . ?
C10 C11 H11 118.8 . . ?
C1 C6 C7 115.0(4) . . ?
C5 C6 C7 123.3(5) . . ?
C5 C6 C1 121.7(5) . . ?
C9 C10 H10 120.7 . . ?
C11 C10 C9 118.6(5) . . ?
C11 C10 H10 120.7 . . ?
C42 C41 H41 120.2 . . ?
C40 C41 H41 120.2 . . ?
C40 C41 C42 119.6(5) . . ?
O1 C35 C36 131.1(4) . . ?
O1 C35 C34 112.5(4) . . ?
C36 C35 C34 116.4(4) . . ?
C38 C39 H39 119.7 . . ?
C40 C39 C38 120.6(4) . . ?
C40 C39 H39 119.7 . . ?
C41 C42 H42 120.1 . . ?
C43 C42 C41 119.8(5) . . ?
C43 C42 H42 120.1 . . ?
C7 C8 H8 120.0 . . ?
C9 C8 C7 120.1(4) . . ?
C9 C8 H8 120.0 . . ?
C38 C43 H43 119.5 . . ?
C42 C43 C38 121.1(5) . . ?
C42 C43 H43 119.5 . . ?
F3 C34 C35 111.7(4) . . ?
F1 C34 F3 104.5(4) . . ?
F1 C34 F2 108.0(5) . . ?
F1 C34 C35 110.9(4) . . ?
F2 C34 F3 105.7(5) . . ?
F2 C34 C35 115.3(4) . . ?
C5 C4 H4 119.9 . . ?
C5 C4 C3 120.2(5) . . ?
C3 C4 H4 119.9 . . ?
C1 C2 H2 119.4 . . ?
C3 C2 C1 121.2(5) . . ?
C3 C2 H2 119.4 . . ?
C41 C40 C39 120.3(5) . . ?
C41 C40 H40 119.8 . . ?
C39 C40 H40 119.8 . . ?
C4 C3 H3 119.8 . . ?
C2 C3 C4 120.4(5) . . ?
C2 C3 H3 119.8 . . ?
C25 C24 C17 125.5(12) . . ?
N2 C24 C25 118.5(10) . . ?
N2 C24 C17 115.8(12) . . ?
C18 C23 C22 120.0 . . ?
C18 C23 C29 119.2(10) . . ?
C22 C23 C29 120.7(10) . . ?
C23 C18 Ir1 111.9(7) . . ?
C23 C18 C19 120.0 . . ?
C19 C18 Ir1 127.9(7) . . ?
C18 C19 H19 120.0 . . ?
C20 C19 C18 120.0 . . ?
C20 C19 H19 120.0 . . ?
C19 C20 H20 120.0 . . ?
C21 C20 C19 120.0 . . ?
C21 C20 H20 120.0 . . ?
C20 C21 H21 120.0 . . ?
C20 C21 C22 120.0 . . ?
C22 C21 H21 120.0 . . ?
C23 C22 H22 120.0 . . ?
C21 C22 C23 120.0 . . ?
C21 C22 H22 120.0 . . ?
N3 C33 H33 118.2 . . ?
N3 C33 C32 123.7(9) . . ?
C32 C33 H33 118.2 . . ?
C24 C25 H25 119.8 . . ?
C24 C25 C26 120.4(11) . . ?
C26 C25 H25 119.8 . . ?
C33 C32 H32 121.4 . . ?
C31 C32 C33 117.2(11) . . ?
C31 C32 H32 121.4 . . ?
C25 C26 H26 120.1 . . ?
C27 C26 C25 119.7(12) . . ?
C27 C26 H26 120.1 . . ?
C24 N2 Ir1 115.3(6) . . ?
C28 N2 Ir1 123.3(5) . . ?
C28 N2 C24 121.2(8) . . ?
N2 C28 H28 118.4 . . ?
N2 C28 C27 123.3(10) . . ?
C27 C28 H28 118.4 . . ?
C26 C27 C28 116.8(12) . . ?
C26 C27 H27 121.6 . . ?
C28 C27 H27 121.6 . . ?
C32 C31 H31 118.9 . . ?
C30 C31 C32 122.3(12) . . ?
C30 C31 H31 118.9 . . ?
C31 C30 H30 120.6 . . ?
C31 C30 C29 118.7(11) . . ?
C29 C30 H30 120.6 . . ?
N3 C29 C23 111.6(11) . . ?
C30 C29 N3 119.1(10) . . ?
C30 C29 C23 129.4(12) . . ?
C12 C17 C24 114.7(10) . . ?
C12 C17 C16 120.0 . . ?
C16 C17 C24 125.3(10) . . ?
C17 C12 Ir1 114.5(7) . . ?
C13 C12 Ir1 125.3(7) . . ?
C13 C12 C17 120.0 . . ?
C12 C13 H13 120.0 . . ?
C14 C13 C12 120.0 . . ?
C14 C13 H13 120.0 . . ?
C13 C14 H14 120.0 . . ?
C13 C14 C15 120.0 . . ?
C15 C14 H14 120.0 . . ?
C14 C15 H15 120.0 . . ?
C14 C15 C16 120.0 . . ?
C16 C15 H15 120.0 . . ?
C17 C16 H16 120.0 . . ?
C15 C16 C17 120.0 . . ?
C15 C16 H16 120.0 . . ?

loop_
_geom_bond_atom_site_label_1
_geom_bond_atom_site_label_2
_geom_bond_distance
_geom_bond_site_symmetry_2
_geom_bond_publ_flag
Ir1 O2 2.166(3) . ?
Ir1 O1 2.166(3) . ?
Ir1 N1 2.037(4) . ?
Ir1 C1 1.985(4) . ?
Ir1 N3 2.0456(2) . ?
Ir1 C18 2.001(4) . ?
Ir1 N2 2.0454(2) . ?
Ir1 C12 2.035(5) . ?
O2 C37 1.261(5) . ?
O1 C35 1.273(6) . ?
F3 C34 1.323(6) . ?
N1 C7 1.363(6) . ?
N1 C11 1.348(6) . ?
F1 C34 1.320(6) . ?
F2 C34 1.320(6) . ?
C38 C37 1.498(6) . ?
C38 C39 1.386(7) . ?
C38 C43 1.381(7) . ?
C7 C6 1.471(7) . ?
C7 C8 1.390(7) . ?
C37 C36 1.416(6) . ?
C1 C6 1.406(7) . ?
C1 C2 1.410(7) . ?
N3 C33 1.314(15) . ?
N3 C29 1.423(15) . ?
C9 H9 0.9500 . ?
C9 C10 1.384(7) . ?
C9 C8 1.376(8) . ?
C36 H36 0.9500 . ?
C36 C35 1.373(6) . ?
C5 H5 0.9500 . ?
C5 C6 1.400(6) . ?
C5 C4 1.372(8) . ?
C11 H11 0.9500 . ?
C11 C10 1.373(7) . ?
C10 H10 0.9500 . ?
C41 H41 0.9500 . ?
C41 C42 1.384(7) . ?
C41 C40 1.372(7) . ?
C35 C34 1.529(6) . ?
C39 H39 0.9500 . ?
C39 C40 1.380(7) . ?
C42 H42 0.9500 . ?
C42 C43 1.378(7) . ?
C8 H8 0.9500 . ?
C43 H43 0.9500 . ?
C4 H4 0.9500 . ?
C4 C3 1.385(9) . ?
C2 H2 0.9500 . ?
C2 C3 1.384(7) . ?
C40 H40 0.9500 . ?
C3 H3 0.9500 . ?
C24 C25 1.375(17) . ?
C24 N2 1.344(14) . ?
C24 C17 1.434(15) . ?
C23 C18 1.3900 . ?
C23 C22 1.3900 . ?
C23 C29 1.481(15) . ?
C18 C19 1.3900 . ?
C19 H19 0.9500 . ?
C19 C20 1.3900 . ?
C20 H20 0.9500 . ?
C20 C21 1.3900 . ?
C21 H21 0.9500 . ?
C21 C22 1.3900 . ?
C22 H22 0.9500 . ?
C33 H33 0.9500 . ?
C33 C32 1.385(18) . ?
C25 H25 0.9500 . ?
C25 C26 1.420(17) . ?
C32 H32 0.9500 . ?
C32 C31 1.384(15) . ?
C26 H26 0.9500 . ?
C26 C27 1.367(15) . ?
N2 C28 1.338(16) . ?
C28 H28 0.9500 . ?
C28 C27 1.383(19) . ?
C27 H27 0.9500 . ?
C31 H31 0.9500 . ?
C31 C30 1.353(18) . ?
C30 H30 0.9500 . ?
C30 C29 1.408(19) . ?
C17 C12 1.3900 . ?
C17 C16 1.3900 . ?
C12 C13 1.3900 . ?
C13 H13 0.9500 . ?
C13 C14 1.3900 . ?
C14 H14 0.9500 . ?
C14 C15 1.3900 . ?
C15 H15 0.9500 . ?
C15 C16 1.3900 . ?
C16 H16 0.9500 . ?

loop_
_geom_torsion_atom_site_label_1
_geom_torsion_atom_site_label_2
_geom_torsion_atom_site_label_3
_geom_torsion_atom_site_label_4
_geom_torsion
_geom_torsion_site_symmetry_1
_geom_torsion_site_symmetry_2
_geom_torsion_site_symmetry_3
_geom_torsion_site_symmetry_4
_geom_torsion_publ_flag
Ir1 O2 C37 C38 -171.3(3) . . . . ?
Ir1 O2 C37 C36 10.4(7) . . . . ?
Ir1 O1 C35 C36 -7.5(7) . . . . ?
Ir1 O1 C35 C34 172.8(3) . . . . ?
Ir1 N1 C7 C6 3.3(5) . . . . ?
Ir1 N1 C7 C8 -176.8(3) . . . . ?
Ir1 N1 C11 C10 179.3(4) . . . . ?
Ir1 C1 C6 C7 -2.4(5) . . . . ?
Ir1 C1 C6 C5 177.7(3) . . . . ?
Ir1 C1 C2 C3 -176.7(4) . . . . ?
Ir1 N3 C33 C32 -179.0(8) . . . . ?
Ir1 N3 C29 C23 -0.1(12) . . . . ?
Ir1 N3 C29 C30 179.1(9) . . . . ?
Ir1 C18 C19 C20 -174.3(10) . . . . ?
Ir1 N2 C28 C27 178.5(8) . . . . ?
Ir1 C12 C13 C14 -174.4(9) . . . . ?
O2 C37 C36 C35 -1.1(8) . . . . ?
O1 C35 C34 F3 63.5(6) . . . . ?
O1 C35 C34 F1 -52.6(6) . . . . ?
O1 C35 C34 F2 -175.8(5) . . . . ?
N1 C7 C6 C1 -0.6(6) . . . . ?
N1 C7 C6 C5 179.3(4) . . . . ?
N1 C7 C8 C9 -2.6(7) . . . . ?
N1 C11 C10 C9 -2.4(8) . . . . ?
C38 C37 C36 C35 -179.4(5) . . . . ?
C38 C39 C40 C41 -1.1(8) . . . . ?
C7 N1 C11 C10 -0.6(7) . . . . ?
C37 C38 C39 C40 179.6(5) . . . . ?
C37 C38 C43 C42 -179.0(5) . . . . ?
C37 C36 C35 O1 -0.3(9) . . . . ?
C37 C36 C35 C34 179.4(5) . . . . ?
C1 C2 C3 C4 -0.5(8) . . . . ?
N3 C33 C32 C31 3.9(17) . . . . ?
C36 C35 C34 F3 -116.3(5) . . . . ?
C36 C35 C34 F1 127.6(5) . . . . ?
C36 C35 C34 F2 4.4(7) . . . . ?
C5 C4 C3 C2 0.3(8) . . . . ?
C11 N1 C7 C6 -176.8(4) . . . . ?
C11 N1 C7 C8 3.1(6) . . . . ?
C6 C7 C8 C9 177.2(4) . . . . ?
C6 C1 C2 C3 0.2(7) . . . . ?
C6 C5 C4 C3 0.4(8) . . . . ?
C10 C9 C8 C7 -0.3(7) . . . . ?
C41 C42 C43 C38 0.0(8) . . . . ?
C39 C38 C37 O2 -12.1(6) . . . . ?
C39 C38 C37 C36 166.4(5) . . . . ?
C39 C38 C43 C42 -0.3(8) . . . . ?
C42 C41 C40 C39 0.8(9) . . . . ?
C8 C7 C6 C1 179.5(4) . . . . ?
C8 C7 C6 C5 -0.6(7) . . . . ?
C8 C9 C10 C11 2.7(8) . . . . ?
C43 C38 C37 O2 166.6(5) . . . . ?
C43 C38 C37 C36 -14.9(7) . . . . ?
C43 C38 C39 C40 0.8(7) . . . . ?
C4 C5 C6 C7 179.4(4) . . . . ?
C4 C5 C6 C1 -0.7(7) . . . . ?
C2 C1 C6 C7 -179.7(4) . . . . ?
C2 C1 C6 C5 0.4(7) . . . . ?
C40 C41 C42 C43 -0.3(8) . . . . ?
C24 C25 C26 C27 -2.3(16) . . . . ?
C24 N2 C28 C27 4.4(17) . . . . ?
C24 C17 C12 Ir1 -4.3(8) . . . . ?
C24 C17 C12 C13 -179.3(11) . . . . ?
C24 C17 C16 C15 179.2(12) . . . . ?
C23 C18 C19 C20 0.0 . . . . ?
C18 C23 C22 C21 0.0 . . . . ?
C18 C23 C29 N3 5.7(13) . . . . ?
C18 C23 C29 C30 -173.4(11) . . . . ?
C18 C19 C20 C21 0.0 . . . . ?
C19 C20 C21 C22 0.0 . . . . ?
C20 C21 C22 C23 0.0 . . . . ?
C22 C23 C18 Ir1 175.1(8) . . . . ?
C22 C23 C18 C19 0.0 . . . . ?
C22 C23 C29 N3 -177.9(7) . . . . ?
C22 C23 C29 C30 3(2) . . . . ?
C33 N3 C29 C23 -172.9(10) . . . . ?
C33 N3 C29 C30 6.3(16) . . . . ?
C33 C32 C31 C30 0.6(16) . . . . ?
C25 C24 N2 Ir1 -179.2(9) . . . . ?
C25 C24 N2 C28 -4.7(17) . . . . ?
C25 C24 C17 C12 -175.4(11) . . . . ?
C25 C24 C17 C16 5(2) . . . . ?
C25 C26 C27 C28 1.8(16) . . . . ?
C32 C31 C30 C29 -1.2(17) . . . . ?
N2 C24 C25 C26 3.7(17) . . . . ?
N2 C24 C17 C12 -1.2(14) . . . . ?
N2 C24 C17 C16 179.5(8) . . . . ?
N2 C28 C27 C26 -2.9(17) . . . . ?
C31 C30 C29 N3 -2.2(17) . . . . ?
C31 C30 C29 C23 176.9(13) . . . . ?
C29 N3 C33 C32 -7.3(17) . . . . ?
C29 C23 C18 Ir1 -8.5(9) . . . . ?
C29 C23 C18 C19 176.4(11) . . . . ?
C29 C23 C22 C21 -176.4(12) . . . . ?
C17 C24 C25 C26 177.7(13) . . . . ?
C17 C24 N2 Ir1 6.2(14) . . . . ?
C17 C24 N2 C28 -179.3(10) . . . . ?
C17 C12 C13 C14 0.0 . . . . ?
C12 C17 C16 C15 0.0 . . . . ?
C12 C13 C14 C15 0.0 . . . . ?
C13 C14 C15 C16 0.0 . . . . ?
C14 C15 C16 C17 0.0 . . . . ?
C16 C17 C12 Ir1 175.0(8) . . . . ?
C16 C17 C12 C13 0.0 . . . . ?

loop_
_smtbx_masks_void_nr
_smtbx_masks_void_average_x
_smtbx_masks_void_average_y
_smtbx_masks_void_average_z
_smtbx_masks_void_volume
_smtbx_masks_void_count_electrons
_smtbx_masks_void_content
1 -0.500 0.500 0.000 284.5 89.2 '2 CH2Cl2'
